data_4338765
loop_
_publ_author_name
'Surgenor, Brian A.'
'Chalmers, Brian A.'
'Athukorala Arachchige, Kasun S.'
'Slawin, Alexandra M. Z.'
'Woollins, J. Derek'
'B\"uhl, Michael'
'Kilian, Petr'

_publ_section_title
;
 Reactivity profile of a peri-substitution-stabilized
 phosphanylidene-phosphorane: synthetic, structural, and computational
 studies.
;
_journal_issue 13
_journal_name_full 'Inorganic chemistry'
_journal_page_first 6856
_journal_page_last 6866
_journal_paper_doi 10.1021/ic500697m
_journal_volume 53
_journal_year 2014
_chemical_formula_moiety 'C18 H24 O4 P2'
_chemical_formula_sum 'C18 H24 O4 P2'
_chemical_formula_weight 366.33
_space_group_IT_number 14
_symmetry_cell_setting monoclinic
_symmetry_Int_Tables_number 14
_symmetry_space_group_name_Hall '-P 2ybc'
_symmetry_space_group_name_H-M 'P 1 21/c 1'
_atom_sites_solution_hydrogens geom
_atom_sites_solution_primary direct
_atom_sites_solution_secondary difmap
_audit_creation_date 2014-03-19
_audit_creation_method 'by CrystalStructure 4.1'
_cell_angle_alpha 90.0000
_cell_angle_beta 108.860(8)
_cell_angle_gamma 90.0000
_cell_formula_units_Z 4
_cell_length_a 7.5278(11)
_cell_length_b 25.924(4)
_cell_length_c 9.6195(12)
_cell_measurement_reflns_used 9617
_cell_measurement_temperature 125
_cell_measurement_theta_max 26.04
_cell_measurement_theta_min 1.57
_cell_volume 1776.5(4)
_computing_cell_refinement 'CrystalClear-SM Expert 2.0 r5'
_computing_data_collection 'CrystalClear-SM Expert 2.0 r5 (Rigaku, 2010)'
_computing_data_reduction 'CrystalClear-SM Expert 2.0 r5'
_computing_molecular_graphics 'CrystalStructure 4.1'
_computing_publication_material 'CrystalStructure 4.1 (Rigaku, 2013)'
_computing_structure_refinement 'SHELXL97 (Sheldrick, 2008)'
_computing_structure_solution 'SHELXS97 (Sheldrick, 2008)'
_diffrn_ambient_temperature 125
_diffrn_detector_area_resol_mean 14.286
_diffrn_measured_fraction_theta_full 1.000
_diffrn_measured_fraction_theta_max 1.000
_diffrn_measurement_device_type 'Rigaku Saturn70'
_diffrn_measurement_method \w
_diffrn_radiation_type 'Mo K\a'
_diffrn_radiation_wavelength 0.71075
_diffrn_reflns_av_R_equivalents 0.0319
_diffrn_reflns_limit_h_max 8
_diffrn_reflns_limit_h_min -7
_diffrn_reflns_limit_k_max 30
_diffrn_reflns_limit_k_min -30
_diffrn_reflns_limit_l_max 11
_diffrn_reflns_limit_l_min -11
_diffrn_reflns_number 13406
_diffrn_reflns_theta_full 25.00
_diffrn_reflns_theta_max 25.00
_diffrn_reflns_theta_min 2.37
_diffrn_standards_number 0
_exptl_absorpt_coefficient_mu 0.264
_exptl_absorpt_correction_T_max 0.987
_exptl_absorpt_correction_T_min 0.768
_exptl_absorpt_correction_type multi-scan
_exptl_absorpt_process_details 'REQAB (Rigaku, 1998)'
_exptl_crystal_colour colorless
_exptl_crystal_density_diffrn 1.370
_exptl_crystal_density_method 'not measured'
_exptl_crystal_description block
_exptl_crystal_F_000 776.00
_exptl_crystal_size_max 0.150
_exptl_crystal_size_mid 0.120
_exptl_crystal_size_min 0.050
_refine_diff_density_max 0.38
_refine_diff_density_min -0.60
_refine_ls_extinction_method none
_refine_ls_goodness_of_fit_ref 1.059
_refine_ls_hydrogen_treatment constr
_refine_ls_number_parameters 221
_refine_ls_number_reflns 3113
_refine_ls_number_restraints 2
_refine_ls_R_factor_gt 0.0422
_refine_ls_shift/su_max 0.001
_refine_ls_structure_factor_coef Fsqd
_refine_ls_weighting_details 'w = 1/[\s^2^(Fo^2^)+(0.0574P)^2^+1.9267P] where P=(Fo^2^+2Fc^2^)/3'
_refine_ls_weighting_scheme calc
_refine_ls_wR_factor_ref 0.1171
_reflns_number_gt 2714
_reflns_number_total 3113
_reflns_threshold_expression F^2^>2.0\s(F^2^)
_cod_data_source_file ic500697m_si_001.cif
_cod_data_source_block 7
_cod_depositor_comments 'Adding full bibliography for 4338761--4338770.cif.'
_cod_original_cell_volume 1776.4(4)
_cod_database_code 4338765

loop_
_symmetry_equiv_pos_site_id
_symmetry_equiv_pos_as_xyz
1 +X,+Y,+Z
2 -X,1/2+Y,1/2-Z
3 -X,-Y,-Z
4 +X,1/2-Y,1/2+Z

loop_
_atom_site_label
_atom_site_type_symbol
_atom_site_fract_x
_atom_site_fract_y
_atom_site_fract_z
_atom_site_U_iso_or_equiv
_atom_site_adp_type
_atom_site_occupancy
_atom_site_site_symmetry_multiplicity
_atom_site_site_symmetry_order
_atom_site_calc_flag
_atom_site_refinement_flags
P1 P 0.07171(8) 0.67273(2) 0.73356(6) 0.01814(18) Uani 1 4 0 d .
P9 P 0.16764(9) 0.56555(2) 0.53442(6) 0.02123(18) Uani 1 4 0 d .
O1 O 0.1243(3) 0.67818(7) 0.59649(18) 0.0274(4) Uani 1 4 0 d .
O2 O -0.0086(2) 0.56034(6) 0.57264(18) 0.0250(4) Uani 1 4 0 d .
O3 O 0.1689(3) 0.61112(8) 0.4346(2) 0.0458(5) Uani 1 4 0 d .
O4 O 0.2054(3) 0.51896(7) 0.44723(19) 0.0306(4) Uani 1 4 0 d .
C1 C 0.2244(3) 0.62851(9) 0.8653(3) 0.0208(5) Uani 1 4 0 d .
C2 C 0.2356(4) 0.63724(10) 1.0108(3) 0.0317(6) Uani 1 4 0 d .
C3 C 0.3761(4) 0.61753(11) 1.1333(3) 0.0367(7) Uani 1 4 0 d .
C4 C 0.5190(4) 0.59092(10) 1.1089(3) 0.0293(6) Uani 1 4 0 d .
C5 C 0.5073(4) 0.57864(9) 0.9633(3) 0.0226(5) Uani 1 4 0 d .
C6 C 0.6647(4) 0.54960(9) 0.9607(3) 0.0269(6) Uani 1 4 0 d .
C7 C 0.6751(4) 0.53316(10) 0.8296(3) 0.0311(6) Uani 1 4 0 d .
C8 C 0.5219(4) 0.54289(10) 0.7027(3) 0.0272(6) Uani 1 4 0 d .
C9 C 0.3644(3) 0.57095(9) 0.7017(3) 0.0202(5) Uani 1 4 0 d .
C10 C 0.3577(3) 0.59339(8) 0.8372(3) 0.0198(5) Uani 1 4 0 d .
C11 C 0.7007(4) 0.57033(11) 1.2136(3) 0.0382(7) Uani 1 4 0 d .
C12 C 0.7973(4) 0.54258(11) 1.1153(3) 0.0355(7) Uani 1 4 0 d .
C13 C -0.1709(4) 0.65259(10) 0.6992(3) 0.0267(6) Uani 1 4 0 d .
C14 C -0.2534(4) 0.67031(11) 0.8173(4) 0.0370(7) Uani 1 4 0 d .
C15 C -0.2943(4) 0.66752(12) 0.5450(3) 0.0427(8) Uani 1 4 0 d .
C16 C 0.1073(4) 0.73592(9) 0.8226(3) 0.0237(5) Uani 1 4 0 d .
C17 C -0.0218(4) 0.77584(9) 0.7216(3) 0.0307(6) Uani 1 4 0 d .
C18 C 0.3116(4) 0.75181(12) 0.8583(4) 0.0463(8) Uani 1 4 0 d .
H2 H 0.14114 0.65807 1.02821 0.0380 Uiso 1 4 0 calc R
H3A H 0.37184 0.62256 1.22994 0.0440 Uiso 1 4 0 calc R
H3 H 0.15565 0.63867 0.47621 0.0550 Uiso 1 4 0 calc R
H4 H 0.21533 0.49202 0.49767 0.0367 Uiso 1 4 0 calc R
H7 H 0.78314 0.51555 0.82381 0.0373 Uiso 1 4 0 calc R
H8 H 0.52629 0.52945 0.61196 0.0327 Uiso 1 4 0 calc R
H11A H 0.67599 0.54594 1.28442 0.0458 Uiso 1 4 0 calc R
H11B H 0.7801 0.59883 1.26885 0.0458 Uiso 1 4 0 calc R
H12A H 0.92098 0.55831 1.12636 0.0426 Uiso 1 4 0 calc R
H12B H 0.8155 0.50552 1.14083 0.0426 Uiso 1 4 0 calc R
H13 H -0.15941 0.6166 0.70231 0.0331 Uiso 1 4 0 calc R
H14A H -0.37754 0.65473 0.79875 0.0444 Uiso 1 4 0 calc R
H14B H -0.26517 0.70798 0.81447 0.0444 Uiso 1 4 0 calc R
H14C H -0.17037 0.65957 0.91417 0.0444 Uiso 1 4 0 calc R
H15A H -0.30697 0.70514 0.53813 0.0513 Uiso 1 4 0 calc R
H15B H -0.41863 0.65184 0.52437 0.0513 Uiso 1 4 0 calc R
H15C H -0.23671 0.65518 0.47319 0.0513 Uiso 1 4 0 calc R
H16 H 0.07631 0.73361 0.91602 0.0284 Uiso 1 4 0 calc R
H17A H 0.00795 0.77835 0.62987 0.0369 Uiso 1 4 0 calc R
H17B H -0.00292 0.80952 0.7705 0.0369 Uiso 1 4 0 calc R
H17C H -0.15288 0.76519 0.6998 0.0369 Uiso 1 4 0 calc R
H18A H 0.33129 0.78541 0.9076 0.0556 Uiso 1 4 0 calc R
H18B H 0.34283 0.75424 0.76716 0.0556 Uiso 1 4 0 calc R
H18C H 0.39245 0.72601 0.92302 0.0556 Uiso 1 4 0 calc R

loop_
_atom_site_aniso_label
_atom_site_aniso_U_11
_atom_site_aniso_U_22
_atom_site_aniso_U_33
_atom_site_aniso_U_12
_atom_site_aniso_U_13
_atom_site_aniso_U_23
P1 0.0182(3) 0.0180(3) 0.0183(3) 0.0014(2) 0.0060(2) 0.0003(2)
P9 0.0218(4) 0.0231(3) 0.0181(3) -0.0005(2) 0.0054(3) -0.0041(2)
O1 0.0346(11) 0.0292(9) 0.0220(9) 0.0053(8) 0.0140(8) 0.0043(7)
O2 0.0219(10) 0.0265(9) 0.0262(9) 0.0007(7) 0.0074(7) -0.0071(7)
O3 0.0584(15) 0.0405(12) 0.0380(11) 0.0036(10) 0.0148(10) -0.0007(9)
O4 0.0316(11) 0.0317(10) 0.0301(9) 0.0008(8) 0.0121(8) -0.0078(8)
C1 0.0209(13) 0.0215(12) 0.0196(11) 0.0020(9) 0.0059(10) 0.0018(9)
C2 0.0376(16) 0.0343(14) 0.0239(13) 0.0109(12) 0.0109(12) 0.0007(11)
C3 0.0493(19) 0.0416(16) 0.0179(12) 0.0099(14) 0.0091(12) 0.0014(11)
C4 0.0354(16) 0.0261(13) 0.0206(12) -0.0010(11) 0.0008(11) 0.0041(10)
C5 0.0236(14) 0.0163(11) 0.0248(12) -0.0013(9) 0.0038(10) 0.0017(9)
C6 0.0202(14) 0.0220(12) 0.0335(14) 0.0008(10) 0.0018(11) 0.0037(10)
C7 0.0220(14) 0.0269(13) 0.0431(16) 0.0061(11) 0.0089(12) -0.0010(12)
C8 0.0263(14) 0.0252(13) 0.0314(13) 0.0017(11) 0.0110(11) -0.0049(10)
C9 0.0195(13) 0.0201(11) 0.0204(11) -0.0019(9) 0.0056(10) -0.0007(9)
C10 0.0199(13) 0.0171(11) 0.0220(11) -0.0016(9) 0.0061(10) 0.0015(9)
C11 0.0394(18) 0.0364(15) 0.0269(14) 0.0025(13) -0.0057(12) 0.0059(12)
C12 0.0275(16) 0.0297(14) 0.0383(15) 0.0029(11) -0.0046(12) 0.0076(12)
C13 0.0195(14) 0.0229(13) 0.0365(14) -0.0003(10) 0.0073(11) -0.0049(11)
C14 0.0308(16) 0.0316(14) 0.0578(18) -0.0088(12) 0.0270(14) -0.0114(13)
C15 0.0262(16) 0.0464(18) 0.0441(17) 0.0042(13) -0.0045(13) -0.0069(14)
C16 0.0244(14) 0.0207(12) 0.0277(12) -0.0023(10) 0.0110(10) -0.0036(10)
C17 0.0421(17) 0.0199(12) 0.0333(14) 0.0018(11) 0.0164(12) 0.0017(11)
C18 0.0302(17) 0.0322(15) 0.074(2) -0.0087(12) 0.0141(16) -0.0164(15)

loop_
_atom_type_symbol
_atom_type_description
_atom_type_scat_dispersion_real
_atom_type_scat_dispersion_imag
_atom_type_scat_source
C C 0.0033 0.0016
;
International Tables for Crystallography
(1992, Vol. C, Tables 4.2.6.8 and 6.1.1.4)
;
H H 0.0000 0.0000
;
International Tables for Crystallography
(1992, Vol. C, Table 6.1.1.4)
;
P P 0.1023 0.0942
;
International Tables for Crystallography
(1992, Vol. C, Tables 4.2.6.8 and 6.1.1.4)
;
O O 0.0106 0.0060
;
International Tables for Crystallography
(1992, Vol. C, Tables 4.2.6.8 and 6.1.1.4)
;

loop_
_geom_angle_atom_site_label_1
_geom_angle_atom_site_label_2
_geom_angle_atom_site_label_3
_geom_angle
_geom_angle_publ_flag
O1 P1 C1 112.68(12) yes
O1 P1 C13 113.61(11) yes
O1 P1 C16 106.70(12) yes
C1 P1 C13 108.44(12) yes
C1 P1 C16 105.94(10) yes
C13 P1 C16 109.14(13) yes
O2 P9 O3 114.34(12) yes
O2 P9 O4 113.35(10) yes
O2 P9 C9 109.01(11) yes
O3 P9 O4 102.94(12) yes
O3 P9 C9 109.31(11) yes
O4 P9 C9 107.56(11) yes
P1 C1 C2 114.70(19) yes
P1 C1 C10 126.03(19) yes
C2 C1 C10 118.1(2) yes
C1 C2 C3 124.7(3) yes
C2 C3 C4 117.6(3) yes
C3 C4 C5 119.1(2) yes
C3 C4 C11 131.3(2) yes
C5 C4 C11 109.6(3) yes
C4 C5 C6 110.8(2) yes
C4 C5 C10 124.5(3) yes
C6 C5 C10 124.7(2) yes
C5 C6 C7 119.0(2) yes
C5 C6 C12 109.8(2) yes
C7 C6 C12 131.2(3) yes
C6 C7 C8 118.3(3) yes
C7 C8 C9 124.0(3) yes
P9 C9 C8 114.70(18) yes
P9 C9 C10 125.31(19) yes
C8 C9 C10 119.0(2) yes
C1 C10 C5 114.7(2) yes
C1 C10 C9 130.75(19) yes
C5 C10 C9 114.5(2) yes
C4 C11 C12 105.1(2) yes
C6 C12 C11 104.7(2) yes
P1 C13 C14 113.73(18) yes
P1 C13 C15 111.3(2) yes
C14 C13 C15 112.3(2) yes
P1 C16 C17 109.94(15) yes
P1 C16 C18 109.4(2) yes
C17 C16 C18 110.3(2) yes
P9 O3 H3 109.475 no
P9 O4 H4 109.469 no
C1 C2 H2 117.636 no
C3 C2 H2 117.630 no
C2 C3 H3A 121.183 no
C4 C3 H3A 121.171 no
C6 C7 H7 120.878 no
C8 C7 H7 120.872 no
C7 C8 H8 118.004 no
C9 C8 H8 118.002 no
C4 C11 H11A 110.726 no
C4 C11 H11B 110.727 no
C12 C11 H11A 110.731 no
C12 C11 H11B 110.722 no
H11A C11 H11B 108.817 no
C6 C12 H12A 110.805 no
C6 C12 H12B 110.804 no
C11 C12 H12A 110.808 no
C11 C12 H12B 110.800 no
H12A C12 H12B 108.866 no
P1 C13 H13 101.718 no
C14 C13 H13 109.288 no
C15 C13 H13 107.756 no
C13 C14 H14A 109.472 no
C13 C14 H14B 109.468 no
C13 C14 H14C 109.471 no
H14A C14 H14B 109.469 no
H14A C14 H14C 109.473 no
H14B C14 H14C 109.474 no
C13 C15 H15A 109.472 no
C13 C15 H15B 109.466 no
C13 C15 H15C 109.474 no
H15A C15 H15B 109.474 no
H15A C15 H15C 109.468 no
H15B C15 H15C 109.473 no
P1 C16 H16 109.035 no
C17 C16 H16 109.043 no
C18 C16 H16 109.036 no
C16 C17 H17A 109.481 no
C16 C17 H17B 109.469 no
C16 C17 H17C 109.473 no
H17A C17 H17B 109.464 no
H17A C17 H17C 109.475 no
H17B C17 H17C 109.465 no
C16 C18 H18A 109.467 no
C16 C18 H18B 109.469 no
C16 C18 H18C 109.469 no
H18A C18 H18B 109.486 no
H18A C18 H18C 109.469 no
H18B C18 H18C 109.467 no

loop_
_geom_bond_atom_site_label_1
_geom_bond_atom_site_label_2
_geom_bond_distance
_geom_bond_publ_flag
P1 O1 1.501(2) yes
P1 C1 1.817(2) yes
P1 C13 1.824(3) yes
P1 C16 1.828(2) yes
P9 O2 1.493(2) yes
P9 O3 1.524(2) yes
P9 O4 1.548(2) yes
P9 C9 1.806(2) yes
C1 C2 1.392(4) yes
C1 C10 1.444(4) yes
C2 C3 1.401(3) yes
C3 C4 1.360(5) yes
C4 C5 1.410(4) yes
C4 C11 1.510(4) yes
C5 C6 1.410(4) yes
C5 C10 1.415(3) yes
C6 C7 1.357(4) yes
C6 C12 1.511(3) yes
C7 C8 1.405(3) yes
C8 C9 1.388(4) yes
C9 C10 1.443(4) yes
C11 C12 1.544(5) yes
C13 C14 1.531(5) yes
C13 C15 1.524(4) yes
C16 C17 1.533(3) yes
C16 C18 1.521(4) yes
O3 H3 0.840 no
O4 H4 0.840 no
C2 H2 0.950 no
C3 H3A 0.950 no
C7 H7 0.950 no
C8 H8 0.950 no
C11 H11A 0.990 no
C11 H11B 0.990 no
C12 H12A 0.990 no
C12 H12B 0.990 no
C13 H13 0.937 no
C14 H14A 0.980 no
C14 H14B 0.980 no
C14 H14C 0.980 no
C15 H15A 0.980 no
C15 H15B 0.980 no
C15 H15C 0.980 no
C16 H16 1.000 no
C17 H17A 0.980 no
C17 H17B 0.980 no
C17 H17C 0.980 no
C18 H18A 0.980 no
C18 H18B 0.980 no
C18 H18C 0.980 no

loop_
_geom_contact_atom_site_label_1
_geom_contact_atom_site_label_2
_geom_contact_distance
_geom_contact_publ_flag
_geom_contact_site_symmetry_2
P1 P9 3.5785(9) no .
P1 O2 3.2628(17) no .
P1 O3 3.566(2) no .
P1 C9 3.514(3) no .
P9 O1 3.0190(19) no .
P9 C1 3.479(3) no .
O1 O2 3.200(2) no .
O1 O3 2.428(3) no .
O1 C9 3.292(3) no .
O1 C10 3.264(3) no .
O1 C15 3.040(4) no .
O1 C17 3.150(3) no .
O1 C18 3.111(4) no .
O2 C1 3.307(3) no .
O2 C10 3.206(3) no .
O2 C13 3.107(3) no .
O2 C15 3.471(4) no .
O3 C8 3.522(3) no .
O4 C8 2.883(3) no .
C1 C4 2.828(3) no .
C1 C18 3.268(4) no .
C2 C5 2.703(4) no .
C2 C13 3.546(3) no .
C2 C16 3.102(3) no .
C2 C18 3.442(4) no .
C3 C6 3.592(5) no .
C3 C10 2.875(4) no .
C4 C7 3.589(4) no .
C5 C8 2.708(4) no .
C6 C9 2.825(3) no .
C7 C10 2.875(4) no .
C13 C17 3.370(4) no .
C14 C16 3.190(4) no .
C14 C17 3.523(4) no .
C15 C17 3.568(4) no .
P9 O2 3.5139(17) no 3_566
O1 C16 3.420(3) no 4_564
O1 C18 3.553(4) no 4_564
O2 P9 3.5139(17) no 3_566
O2 O2 3.446(2) no 3_566
O2 O4 2.505(3) no 3_566
O2 C11 3.449(3) no 1_454
O3 C17 3.598(3) no 4_564
O4 O2 2.505(3) no 3_566
O4 C7 3.358(4) no 3_666
O4 C8 3.283(4) no 3_666
C5 C14 3.536(4) no 1_655
C6 C14 3.553(4) no 1_655
C7 O4 3.358(4) no 3_666
C8 O4 3.283(4) no 3_666
C8 C11 3.597(4) no 3_667
C10 C14 3.598(4) no 1_655
C11 O2 3.449(3) no 1_656
C11 C8 3.597(4) no 3_667
C14 C5 3.536(4) no 1_455
C14 C6 3.553(4) no 1_455
C14 C10 3.598(4) no 1_455
C15 C18 3.599(4) no 4_464
C16 O1 3.420(3) no 4_565
C17 O3 3.598(3) no 4_565
C18 O1 3.553(4) no 4_565
C18 C15 3.599(4) no 4_665
P1 H2 2.7374 no .
P1 H3 2.8842 no .
P1 H14B 3.0246 no .
P1 H14C 2.9159 no .
P1 H15A 2.9835 no .
P1 H15C 2.8480 no .
P1 H17A 2.9005 no .
P1 H17C 2.8903 no .
P1 H18B 2.8824 no .
P1 H18C 2.8660 no .
P9 H8 2.7238 no .
O1 H3 1.6188 no .
O1 H13 3.0903 no .
O1 H15A 3.1880 no .
O1 H15C 2.6575 no .
O1 H16 3.5157 no .
O1 H17A 2.7919 no .
O1 H17C 3.4305 no .
O1 H18B 2.7466 no .
O1 H18C 3.3734 no .
O2 H3 2.6934 no .
O2 H4 2.6990 no .
O2 H13 2.4264 no .
O2 H15C 2.9743 no .
O3 H4 3.1441 no .
O3 H8 3.4150 no .
O3 H15C 3.3908 no .
O4 H3 3.1490 no .
O4 H8 2.4382 no .
C1 H3A 3.3225 no .
C1 H13 2.8235 no .
C1 H14C 3.2559 no .
C1 H16 3.0421 no .
C1 H18B 3.5855 no .
C1 H18C 2.8006 no .
C2 H13 3.4970 no .
C2 H14C 2.9500 no .
C2 H16 2.7935 no .
C2 H18C 2.8367 no .
C3 H11A 2.9209 no .
C3 H11B 2.9358 no .
C3 H18C 3.4892 no .
C4 H2 3.2087 no .
C4 H12A 3.0937 no .
C4 H12B 3.0878 no .
C5 H3A 3.2566 no .
C5 H7 3.2540 no .
C5 H11A 3.0554 no .
C5 H11B 3.0374 no .
C5 H12A 3.0457 no .
C5 H12B 3.0544 no .
C6 H8 3.2177 no .
C6 H11A 3.0888 no .
C6 H11B 3.0829 no .
C7 H12A 2.9298 no .
C7 H12B 2.9236 no .
C8 H4 2.8302 no .
C9 H3 2.8377 no .
C9 H4 2.8061 no .
C9 H7 3.3143 no .
C10 H2 3.2835 no .
C10 H3 3.5122 no .
C10 H8 3.2910 no .
C10 H18C 3.5257 no .
C11 H3A 2.8700 no .
C12 H7 2.8589 no .
C13 H2 3.2783 no .
C13 H16 3.1169 no .
C13 H17C 2.9221 no .
C14 H2 3.0238 no .
C14 H15A 2.7364 no .
C14 H15B 2.7293 no .
C14 H15C 3.3755 no .
C14 H16 2.8691 no .
C14 H17C 2.9073 no .
C15 H14A 2.7298 no .
C15 H14B 2.7390 no .
C15 H14C 3.3742 no .
C15 H17A 3.5914 no .
C15 H17C 2.9560 no .
C16 H2 2.7789 no .
C16 H14B 2.8719 no .
C16 H14C 3.2016 no .
C16 H15A 3.5118 no .
C17 H14B 2.8824 no .
C17 H15A 2.9382 no .
C17 H18A 2.6931 no .
C17 H18B 2.6947 no .
C17 H18C 3.3527 no .
C18 H2 3.4031 no .
C18 H17A 2.6980 no .
C18 H17B 2.6954 no .
C18 H17C 3.3504 no .
H2 H3A 2.3346 no .
H2 H13 3.3937 no .
H2 H14B 3.3453 no .
H2 H14C 2.2451 no .
H2 H16 2.2130 no .
H2 H18C 2.9904 no .
H3A H11A 2.9473 no .
H3A H11B 3.0364 no .
H3 H15C 2.9753 no .
H4 H8 2.4425 no .
H7 H8 2.3396 no .
H7 H12A 2.9704 no .
H7 H12B 2.9911 no .
H11A H12A 2.7620 no .
H11A H12B 2.2465 no .
H11B H12A 2.2465 no .
H11B H12B 2.7661 no .
H13 H14A 2.3492 no .
H13 H14B 2.8222 no .
H13 H14C 2.3473 no .
H13 H15A 2.8040 no .
H13 H15B 2.3265 no .
H13 H15C 2.3168 no .
H14A H15A 3.0226 no .
H14A H15B 2.5573 no .
H14B H15A 2.5749 no .
H14B H15B 3.0259 no .
H14B H16 2.5259 no .
H14B H17B 3.3978 no .
H14B H17C 2.1757 no .
H14C H16 2.6667 no .
H14C H17C 3.4558 no .
H15A H17A 2.9408 no .
H15A H17C 2.2408 no .
H15C H17C 3.5205 no .
H16 H17A 2.8760 no .
H16 H17B 2.3766 no .
H16 H17C 2.3776 no .
H16 H18A 2.3653 no .
H16 H18B 2.8669 no .
H16 H18C 2.3671 no .
H17A H18A 2.9818 no .
H17A H18B 2.5174 no .
H17A H18C 3.5908 no .
H17B H18A 2.5128 no .
H17B H18B 2.9804 no .
H17B H18C 3.5881 no .
H17C H18A 3.5839 no .
H17C H18B 3.5863 no .
P9 H4 3.1715 no 3_566
P9 H11A 3.3838 no 3_667
P9 H11B 3.3110 no 1_454
P9 H12B 3.5935 no 3_667
O1 H16 2.8228 no 4_564
O1 H17B 2.9851 no 4_564
O1 H18A 2.9073 no 4_564
O2 H4 2.0103 no 3_566
O2 H7 3.4774 no 1_455
O2 H11A 3.0344 no 1_454
O2 H11B 3.0100 no 1_454
O2 H12B 3.1678 no 3_667
O3 H3A 2.8712 no 1_554
O3 H11B 2.8625 no 1_454
O3 H12A 3.2518 no 1_454
O3 H15B 3.1252 no 1_655
O3 H17B 2.6606 no 4_564
O3 H18A 2.9937 no 4_564
O4 H4 3.3881 no 3_566
O4 H7 2.7840 no 3_666
O4 H8 2.5926 no 3_666
O4 H11A 2.9667 no 3_667
O4 H12A 3.2984 no 1_454
O4 H12B 3.4396 no 1_454
C1 H12B 3.4864 no 3_667
C1 H14A 3.3308 no 1_655
C2 H12A 3.5686 no 1_455
C2 H17A 3.2105 no 4_565
C5 H12B 3.1774 no 3_667
C5 H14A 2.8347 no 1_655
C5 H14C 3.3546 no 1_655
C6 H14A 3.1042 no 1_655
C6 H14C 3.1983 no 1_655
C7 H4 3.5633 no 3_666
C7 H11A 3.2432 no 3_667
C7 H13 2.9525 no 1_655
C7 H14A 3.1783 no 1_655
C7 H14C 3.4846 no 1_655
C8 H4 3.3033 no 3_666
C8 H8 3.4783 no 3_666
C8 H11A 2.7670 no 3_667
C8 H12B 3.5725 no 3_667
C8 H13 3.0682 no 1_655
C8 H14A 3.0629 no 1_655
C8 H15B 3.4083 no 1_655
C9 H11A 3.0527 no 3_667
C9 H12B 3.0634 no 3_667
C9 H14A 2.8618 no 1_655
C9 H15B 3.4316 no 1_655
C10 H12B 2.9151 no 3_667
C10 H14A 2.6672 no 1_655
C11 H4 3.0968 no 3_667
C11 H15C 3.2457 no 1_656
C12 H7 3.3752 no 3_767
C14 H17A 3.2954 no 4_565
C14 H18C 3.4612 no 1_455
C15 H3A 3.4544 no 1_454
C15 H11B 3.3912 no 1_454
C15 H18A 2.9615 no 4_464
C15 H18C 3.5730 no 4_464
C16 H3 3.5408 no 4_565
C16 H17A 3.2952 no 4_565
C17 H2 3.0619 no 4_564
C17 H3 3.2527 no 4_565
C17 H14C 3.2652 no 4_564
C17 H16 3.2632 no 4_564
C18 H3A 3.5634 no 4_564
C18 H3 3.4041 no 4_565
C18 H14B 3.5335 no 1_655
C18 H15A 3.0448 no 4_665
C18 H15B 3.2890 no 4_665
H2 C17 3.0619 no 4_565
H2 H12A 3.3672 no 1_455
H2 H17A 2.3048 no 4_565
H2 H17B 2.9914 no 4_565
H2 H18B 3.2404 no 4_565
H3A O3 2.8712 no 1_556
H3A C15 3.4544 no 1_656
H3A C18 3.5634 no 4_565
H3A H3 3.3057 no 1_556
H3A H15B 2.8631 no 1_656
H3A H15C 3.2274 no 1_656
H3A H17B 3.4529 no 4_565
H3A H18A 3.0072 no 4_565
H3A H18B 3.2291 no 4_565
H3 C16 3.5408 no 4_564
H3 C17 3.2527 no 4_564
H3 C18 3.4041 no 4_564
H3 H3A 3.3057 no 1_554
H3 H11B 3.0646 no 1_454
H3 H15B 3.1051 no 1_655
H3 H16 3.3810 no 4_564
H3 H17B 2.3701 no 4_564
H3 H18A 2.5732 no 4_564
H4 P9 3.1715 no 3_566
H4 O2 2.0103 no 3_566
H4 O4 3.3881 no 3_566
H4 C7 3.5633 no 3_666
H4 C8 3.3033 no 3_666
H4 C11 3.0968 no 3_667
H4 H4 3.2828 no 3_566
H4 H7 3.1024 no 3_666
H4 H8 2.5556 no 3_666
H4 H11A 2.2188 no 3_667
H4 H11B 3.2469 no 3_667
H4 H12B 3.5598 no 3_667
H4 H13 3.3591 no 3_566
H7 O2 3.4774 no 1_655
H7 O4 2.7840 no 3_666
H7 C12 3.3752 no 3_767
H7 H4 3.1024 no 3_666
H7 H12A 2.8577 no 3_767
H7 H12B 2.9796 no 3_767
H7 H13 2.9567 no 1_655
H8 O4 2.5926 no 3_666
H8 C8 3.4783 no 3_666
H8 H4 2.5556 no 3_666
H8 H8 2.5645 no 3_666
H8 H11A 2.8484 no 3_667
H8 H13 3.1825 no 1_655
H8 H15B 3.3428 no 1_655
H11A P9 3.3838 no 3_667
H11A O2 3.0344 no 1_656
H11A O4 2.9667 no 3_667
H11A C7 3.2432 no 3_667
H11A C8 2.7670 no 3_667
H11A C9 3.0527 no 3_667
H11A H4 2.2188 no 3_667
H11A H8 2.8484 no 3_667
H11A H15C 3.3132 no 1_656
H11B P9 3.3110 no 1_656
H11B O2 3.0100 no 1_656
H11B O3 2.8625 no 1_656
H11B C15 3.3912 no 1_656
H11B H3 3.0646 no 1_656
H11B H4 3.2469 no 3_667
H11B H15B 3.5419 no 1_656
H11B H15C 2.4849 no 1_656
H11B H17B 2.8804 no 4_665
H12A O3 3.2518 no 1_656
H12A O4 3.2984 no 1_656
H12A C2 3.5686 no 1_655
H12A H2 3.3672 no 1_655
H12A H7 2.8577 no 3_767
H12A H14C 3.2592 no 1_655
H12B P9 3.5935 no 3_667
H12B O2 3.1678 no 3_667
H12B O4 3.4396 no 1_656
H12B C1 3.4864 no 3_667
H12B C5 3.1774 no 3_667
H12B C8 3.5725 no 3_667
H12B C9 3.0634 no 3_667
H12B C10 2.9151 no 3_667
H12B H4 3.5598 no 3_667
H12B H7 2.9796 no 3_767
H13 C7 2.9525 no 1_455
H13 C8 3.0682 no 1_455
H13 H4 3.3591 no 3_566
H13 H7 2.9567 no 1_455
H13 H8 3.1825 no 1_455
H14A C1 3.3308 no 1_455
H14A C5 2.8347 no 1_455
H14A C6 3.1042 no 1_455
H14A C7 3.1783 no 1_455
H14A C8 3.0629 no 1_455
H14A C9 2.8618 no 1_455
H14A C10 2.6672 no 1_455
H14A H18B 3.2809 no 1_455
H14A H18C 3.0298 no 1_455
H14B C18 3.5335 no 1_455
H14B H15A 3.1997 no 4_565
H14B H17A 3.0862 no 4_565
H14B H17C 3.5933 no 4_565
H14B H18B 3.0797 no 1_455
H14B H18C 3.1131 no 1_455
H14C C5 3.3546 no 1_455
H14C C6 3.1983 no 1_455
H14C C7 3.4846 no 1_455
H14C C17 3.2652 no 4_565
H14C H12A 3.2592 no 1_455
H14C H17A 2.6261 no 4_565
H14C H17B 3.3447 no 4_565
H14C H17C 3.3373 no 4_565
H15A C18 3.0448 no 4_464
H15A H14B 3.1997 no 4_564
H15A H18A 2.6156 no 4_464
H15A H18B 3.2265 no 4_464
H15A H18C 2.8128 no 4_464
H15B O3 3.1252 no 1_455
H15B C8 3.4083 no 1_455
H15B C9 3.4316 no 1_455
H15B C18 3.2890 no 4_464
H15B H3A 2.8631 no 1_454
H15B H3 3.1051 no 1_455
H15B H8 3.3428 no 1_455
H15B H11B 3.5419 no 1_454
H15B H18A 2.4667 no 4_464
H15B H18B 3.5216 no 4_464
H15B H18C 3.4791 no 4_464
H15C C11 3.2457 no 1_454
H15C H3A 3.2274 no 1_454
H15C H11A 3.3132 no 1_454
H15C H11B 2.4849 no 1_454
H15C H17B 3.1551 no 4_564
H15C H17C 3.5565 no 4_564
H15C H18A 3.4668 no 4_464
H16 O1 2.8228 no 4_565
H16 C17 3.2632 no 4_565
H16 H3 3.3810 no 4_565
H16 H17A 2.2972 no 4_565
H16 H18B 3.3395 no 4_565
H17A C2 3.2105 no 4_564
H17A C14 3.2954 no 4_564
H17A C16 3.2952 no 4_564
H17A H2 2.3048 no 4_564
H17A H14B 3.0862 no 4_564
H17A H14C 2.6261 no 4_564
H17A H16 2.2972 no 4_564
H17B O1 2.9851 no 4_565
H17B O3 2.6606 no 4_565
H17B H2 2.9914 no 4_564
H17B H3A 3.4529 no 4_564
H17B H3 2.3701 no 4_565
H17B H11B 2.8804 no 4_464
H17B H14C 3.3447 no 4_564
H17B H15C 3.1551 no 4_565
H17C H14B 3.5933 no 4_564
H17C H14C 3.3373 no 4_564
H17C H15C 3.5565 no 4_565
H18A O1 2.9073 no 4_565
H18A O3 2.9937 no 4_565
H18A C15 2.9615 no 4_665
H18A H3A 3.0072 no 4_564
H18A H3 2.5732 no 4_565
H18A H15A 2.6156 no 4_665
H18A H15B 2.4667 no 4_665
H18A H15C 3.4668 no 4_665
H18A H18B 3.5823 no 4_565
H18B H2 3.2404 no 4_564
H18B H3A 3.2291 no 4_564
H18B H14A 3.2809 no 1_655
H18B H14B 3.0797 no 1_655
H18B H15A 3.2265 no 4_665
H18B H15B 3.5216 no 4_665
H18B H16 3.3395 no 4_564
H18B H18A 3.5823 no 4_564
H18B H18C 3.4871 no 4_564
H18C C14 3.4612 no 1_655
H18C C15 3.5730 no 4_665
H18C H14A 3.0298 no 1_655
H18C H14B 3.1131 no 1_655
H18C H15A 2.8128 no 4_665
H18C H15B 3.4791 no 4_665
H18C H18B 3.4871 no 4_565

loop_
_geom_hbond_atom_site_label_D
_geom_hbond_atom_site_label_H
_geom_hbond_atom_site_label_A
_geom_hbond_site_symmetry_A
_geom_hbond_distance_DA
_geom_hbond_distance_DH
_geom_hbond_distance_HA
_geom_hbond_angle_DHA
_geom_hbond_publ_flag
O3 H3 O1 . 2.428(3) 0.840 1.619 161.0 no
O4 H4 O2 3_566 2.505(3) 0.840 2.010 116.9 no

loop_
_geom_torsion_atom_site_label_1
_geom_torsion_atom_site_label_2
_geom_torsion_atom_site_label_3
_geom_torsion_atom_site_label_4
_geom_torsion
_geom_torsion_publ_flag
O1 P1 C1 C2 154.82(14) no
O1 P1 C1 C10 -12.4(2) no
O1 P1 C13 C14 -153.08(14) no
O1 P1 C13 C15 -25.0(2) no
O1 P1 C16 C17 61.78(18) no
O1 P1 C16 C18 -59.55(15) no
C1 P1 C13 C14 80.81(17) no
C1 P1 C13 C15 -151.09(15) no
C13 P1 C1 C2 -78.53(18) no
C13 P1 C1 C10 114.27(19) no
C1 P1 C16 C17 -177.93(16) no
C1 P1 C16 C18 60.74(18) no
C16 P1 C1 C2 38.5(2) no
C16 P1 C1 C10 -128.69(18) no
C13 P1 C16 C17 -61.36(19) no
C13 P1 C16 C18 177.31(13) no
C16 P1 C13 C14 -34.16(18) no
C16 P1 C13 C15 93.93(17) no
O2 P9 C9 C8 138.13(15) no
O2 P9 C9 C10 -30.1(2) no
O3 P9 C9 C8 -96.23(18) no
O3 P9 C9 C10 95.5(2) no
O4 P9 C9 C8 14.9(2) no
O4 P9 C9 C10 -153.37(17) no
P1 C1 C2 C3 -163.10(18) no
P1 C1 C10 C5 156.03(15) no
P1 C1 C10 C9 -23.7(4) no
C2 C1 C10 C5 -10.8(3) no
C2 C1 C10 C9 169.5(2) no
C10 C1 C2 C3 5.2(4) no
C1 C2 C3 C4 4.8(4) no
C2 C3 C4 C5 -8.1(4) no
C2 C3 C4 C11 171.9(2) no
C3 C4 C5 C6 -178.0(2) no
C3 C4 C5 C10 1.9(4) no
C3 C4 C11 C12 178.5(3) no
C5 C4 C11 C12 -1.5(3) no
C11 C4 C5 C6 2.0(3) no
C11 C4 C5 C10 -178.1(2) no
C4 C5 C6 C7 178.4(2) no
C4 C5 C6 C12 -1.7(3) no
C4 C5 C10 C1 7.8(3) no
C4 C5 C10 C9 -172.5(2) no
C6 C5 C10 C1 -172.4(2) no
C6 C5 C10 C9 7.3(3) no
C10 C5 C6 C7 -1.5(4) no
C10 C5 C6 C12 178.4(2) no
C5 C6 C7 C8 -4.3(4) no
C5 C6 C12 C11 0.7(3) no
C7 C6 C12 C11 -179.4(3) no
C12 C6 C7 C8 175.8(2) no
C6 C7 C8 C9 3.9(4) no
C7 C8 C9 P9 -166.7(2) no
C7 C8 C9 C10 2.3(4) no
P9 C9 C10 C1 -20.0(4) no
P9 C9 C10 C5 160.33(15) no
C8 C9 C10 C1 172.3(2) no
C8 C9 C10 C5 -7.4(3) no
C4 C11 C12 C6 0.4(3) no
